data_7125072
loop_
_publ_author_name
'Jost, Maximilian'
'Finger, Lars H.'
'Sundermeyer, J\"org'
'von H\"anisch, Carsten'

_publ_section_title
;
 Simple access to ionic liquids and organic salts containing the
 phosphaethynolate (PCO(-)) and Zintl (Sb11(3-)) anions.
;
_journal_issue 78
_journal_name_full 'Chemical communications (Cambridge, England)'
_journal_page_first 11646
_journal_page_last 11648
_journal_paper_doi 10.1039/c6cc06620h
_journal_volume 52
_journal_year 2016
_chemical_formula_moiety 'C4 H12 N, C O P'
_chemical_formula_sum 'C5 H12 N O P'
_chemical_formula_weight 133.13
_space_group_crystal_system monoclinic
_space_group_IT_number 11
_space_group_name_Hall '-P 2yb'
_space_group_name_H-M_alt 'P 1 21/m 1'
_atom_sites_solution_hydrogens mixed
_audit_creation_date 2016-01-25
_audit_creation_method
;
Olex2 1.2
(compiled 2015.09.30 svn.r3233 for OlexSys, GUI svn.r5103)
;
_audit_update_record
;
2016-01-27 deposited with the CCDC.
2016-08-22 downloaded from the CCDC.
;
_cell_angle_alpha 90
_cell_angle_beta 99.184(4)
_cell_angle_gamma 90
_cell_formula_units_Z 2
_cell_length_a 5.9410(5)
_cell_length_b 7.4092(6)
_cell_length_c 8.8324(8)
_cell_measurement_reflns_used 2211
_cell_measurement_temperature 100.0
_cell_measurement_theta_max 27.01
_cell_measurement_theta_min 2.34
_cell_volume 383.80(6)
_computing_cell_refinement 'SAINT v8.34A (Bruker, 2013)'
_computing_data_collection 'SAINT v8.34A (Bruker, 2013)'
_computing_data_reduction 'SAINT v8.34A (Bruker, 2013)'
_computing_molecular_graphics 'Olex2 (Dolomanov et al., 2009)'
_computing_publication_material 'Olex2 (Dolomanov et al., 2009)'
_computing_structure_refinement 'ShelXL (Sheldrick, 2014)'
_computing_structure_solution 'ShelXS (Sheldrick, 2014)'
_diffrn_ambient_temperature 100.0
_diffrn_detector 'Bruker APEX2 area detector'
_diffrn_detector_area_resol_mean 7.9
_diffrn_detector_type 'CCD area detector'
_diffrn_measured_fraction_theta_full 1.000
_diffrn_measured_fraction_theta_max 1.000
_diffrn_measurement_device 'three-circle diffractometer'
_diffrn_measurement_device_type 'Bruker D8 Quest'
_diffrn_measurement_method '\w and \f scans'
_diffrn_radiation_monochromator 'mirror optics'
_diffrn_radiation_probe x-ray
_diffrn_radiation_type MoK\a
_diffrn_radiation_wavelength 0.71073
_diffrn_reflns_av_R_equivalents 0.0345
_diffrn_reflns_av_unetI/netI 0.0229
_diffrn_reflns_Laue_measured_fraction_full 1.000
_diffrn_reflns_Laue_measured_fraction_max 1.000
_diffrn_reflns_limit_h_max 7
_diffrn_reflns_limit_h_min -7
_diffrn_reflns_limit_k_max 9
_diffrn_reflns_limit_k_min -9
_diffrn_reflns_limit_l_max 11
_diffrn_reflns_limit_l_min -10
_diffrn_reflns_number 4874
_diffrn_reflns_point_group_measured_fraction_full 1.000
_diffrn_reflns_point_group_measured_fraction_max 1.000
_diffrn_reflns_theta_full 25.000
_diffrn_reflns_theta_max 27.135
_diffrn_reflns_theta_min 2.336
_diffrn_source 'microfocus sealed X-ray tube'
_diffrn_source_type 'Incoatec I\ms'
_diffrn_standards_number 0
_exptl_absorpt_coefficient_mu 0.275
_exptl_absorpt_correction_T_max 0.7455
_exptl_absorpt_correction_T_min 0.6805
_exptl_absorpt_correction_type multi-scan
_exptl_absorpt_process_details SADABS-2014/4
_exptl_crystal_colour colourless
_exptl_crystal_colour_primary colourless
_exptl_crystal_density_diffrn 1.152
_exptl_crystal_description plate
_exptl_crystal_F_000 144
_exptl_crystal_size_max 0.415
_exptl_crystal_size_mid 0.289
_exptl_crystal_size_min 0.126
_refine_diff_density_max 0.378
_refine_diff_density_min -0.160
_refine_diff_density_rms 0.049
_refine_ls_extinction_method none
_refine_ls_goodness_of_fit_ref 1.066
_refine_ls_hydrogen_treatment constr
_refine_ls_matrix_type full
_refine_ls_number_parameters 47
_refine_ls_number_reflns 921
_refine_ls_number_restraints 0
_refine_ls_restrained_S_all 1.066
_refine_ls_R_factor_all 0.0376
_refine_ls_R_factor_gt 0.0303
_refine_ls_shift/su_max 0.000
_refine_ls_shift/su_mean 0.000
_refine_ls_structure_factor_coef Fsqd
_refine_ls_weighting_details 'w=1/[\s^2^(Fo^2^)+(0.0326P)^2^+0.1491P] where P=(Fo^2^+2Fc^2^)/3'
_refine_ls_weighting_scheme calc
_refine_ls_wR_factor_gt 0.0705
_refine_ls_wR_factor_ref 0.0735
_reflns_Friedel_coverage 0.000
_reflns_number_gt 807
_reflns_number_total 921
_reflns_threshold_expression 'I > 2\s(I)'
_cod_data_source_file c6cc06620h2.cif
_cod_data_source_block compound6
_cod_database_code 7125072
_shelxl_version_number 2014-3
_shelx_space_group_comment
;
The symmetry employed for this shelxl refinement is uniquely defined
by the following loop, which should always be used as a source of
symmetry information in preference to the above space-group names.
They are only intended as comments.
;
_olex2_refinement_description
;
1. Fixed Uiso
 At 1.5 times of:
  All C(H,H) groups, All C(H,H,H) groups
2.a Riding coordinates:
 C2(H2A,H2B), C3(H3A,H3B)
2.b Idealised Me refined as rotating group:
 C1(H1A,H1B,H1C)
;
_olex2_submission_special_instructions 'No special instructions were received'

loop_
_space_group_symop_operation_xyz
'x, y, z'
'-x, y+1/2, -z'
'-x, -y, -z'
'x, -y-1/2, z'

loop_
_atom_site_label
_atom_site_type_symbol
_atom_site_fract_x
_atom_site_fract_y
_atom_site_fract_z
_atom_site_U_iso_or_equiv
_atom_site_adp_type
_atom_site_occupancy
_atom_site_site_symmetry_order
_atom_site_calc_flag
_atom_site_refinement_flags_posn
_atom_site_refinement_flags_adp
_atom_site_refinement_flags_occupancy
N1 N 0.4564(2) 0.7500 0.75334(16) 0.0138(3) Uani 1 2 d S T P
C1 C 0.6044(2) 0.58546(16) 0.75924(15) 0.0180(3) Uani 1 1 d . . .
H1A H 0.7148 0.5863 0.8544 0.027 Uiso 1 1 calc GR . .
H1B H 0.6858 0.5855 0.6711 0.027 Uiso 1 1 calc GR . .
H1C H 0.5092 0.4770 0.7561 0.027 Uiso 1 1 calc GR . .
C2 C 0.3316(3) 0.7500 0.8880(2) 0.0206(4) Uani 1 2 d S T P
H2A H 0.4383 0.7500 0.9731 0.031 Uiso 1 2 d RS T P
H2B H 0.2385 0.8558 0.8821 0.031 Uiso 1 1 d R . .
C3 C 0.2876(3) 0.7500 0.6078(2) 0.0215(4) Uani 1 2 d S T P
H3A H 0.1877 0.8583 0.6088 0.032 Uiso 1 1 d R . .
H3B H 0.3695 0.7500 0.5238 0.032 Uiso 1 2 d RS T P
P1 P 0.95284(8) 0.7500 0.16655(6) 0.01863(16) Uani 1 2 d S T P
O1 O 0.7632(2) 0.7500 0.43762(15) 0.0287(3) Uani 1 2 d S T P
C4 C 0.8460(3) 0.7500 0.3219(2) 0.0168(4) Uani 1 2 d S T P

loop_
_atom_site_aniso_label
_atom_site_aniso_U_11
_atom_site_aniso_U_22
_atom_site_aniso_U_33
_atom_site_aniso_U_23
_atom_site_aniso_U_13
_atom_site_aniso_U_12
N1 0.0144(7) 0.0126(7) 0.0140(8) 0.000 0.0010(6) 0.000
C1 0.0192(6) 0.0137(6) 0.0206(7) -0.0011(5) 0.0019(5) 0.0032(5)
C2 0.0219(9) 0.0212(9) 0.0202(9) 0.000 0.0083(8) 0.000
C3 0.0203(9) 0.0222(10) 0.0195(9) 0.000 -0.0050(8) 0.000
P1 0.0190(3) 0.0189(3) 0.0184(3) 0.000 0.00415(19) 0.000
O1 0.0290(8) 0.0401(9) 0.0183(7) 0.000 0.0073(6) 0.000
C4 0.0150(8) 0.0147(8) 0.0191(9) 0.000 -0.0024(7) 0.000

loop_
_atom_type_symbol
_atom_type_description
_atom_type_scat_dispersion_real
_atom_type_scat_dispersion_imag
_atom_type_scat_source
C C 0.0033 0.0016 'International Tables Vol C Tables 4.2.6.8 and 6.1.1.4'
H H 0.0000 0.0000 'International Tables Vol C Tables 4.2.6.8 and 6.1.1.4'
N N 0.0061 0.0033 'International Tables Vol C Tables 4.2.6.8 and 6.1.1.4'
O O 0.0106 0.0060 'International Tables Vol C Tables 4.2.6.8 and 6.1.1.4'
P P 0.1023 0.0942 'International Tables Vol C Tables 4.2.6.8 and 6.1.1.4'

loop_
_geom_angle_atom_site_label_1
_geom_angle_atom_site_label_2
_geom_angle_atom_site_label_3
_geom_angle
_geom_angle_site_symmetry_3
C1 N1 C1 108.84(13) 4_575
C2 N1 C1 109.52(9) .
C2 N1 C1 109.52(9) 4_575
C3 N1 C1 109.76(9) .
C3 N1 C1 109.76(9) 4_575
C3 N1 C2 109.43(14) .
N1 C1 H1A 109.5 .
N1 C1 H1B 109.5 .
N1 C1 H1C 109.5 .
H1A C1 H1B 109.5 .
H1A C1 H1C 109.5 .
H1B C1 H1C 109.5 .
N1 C2 H2A 106.9 .
N1 C2 H2B 108.2 .
H2A C2 H2B 111.6 .
N1 C3 H3A 108.1 .
N1 C3 H3B 108.3 .
H3A C3 H3B 112.7 .
O1 C4 P1 179.22(16) .

loop_
_geom_bond_atom_site_label_1
_geom_bond_atom_site_label_2
_geom_bond_distance
_geom_bond_site_symmetry_2
N1 C1 1.4990(14) 4_575
N1 C1 1.4990(14) .
N1 C2 1.499(2) .
N1 C3 1.499(2) .
C1 H1A 0.9800 .
C1 H1B 0.9800 .
C1 H1C 0.9800 .
C2 H2A 0.9023 .
C2 H2B 0.9557 .
C3 H3A 0.9991 .
C3 H3B 0.9502 .
P1 C4 1.6011(19) .
O1 C4 1.203(2) .
